data_8107481
loop_
_publ_author_name
'Lai, Ni'
'Zhang, Sheng-Ting'
'Zou, Fei'
'Yuan, Lin'
'Li, Zhong-Yan'

_publ_section_title
;
 The crystal structure of N&#x2032;1,N&#x2032;3-di((E)-benzylidene)
 isophthalohydrazide dihydrate, C 22 H 22 N 4 O 4
;
_journal_issue 3
_journal_name_full 'Zeitschrift f\"ur Kristallographie - New Crystal Structures'
_journal_page_first 511
_journal_page_last 512
_journal_paper_doi 10.1515/ncrs-2023-0058
_journal_volume 238
_journal_year 2023
_chemical_formula_moiety 'C22 H18 N4 O2, 2(H2 O)'
_chemical_formula_sum 'C22 H22 N4 O4'
_chemical_formula_weight 406.43
_chemical_name_systematic
;
2-bromo-1,3-phenylene bis(4-methylbenzenesulfonate)
;
_space_group_crystal_system monoclinic
_space_group_IT_number 15
_space_group_name_Hall '-C 2yc'
_space_group_name_H-M_alt 'C 1 2/c 1'
_atom_sites_solution_hydrogens mixed
_cell_angle_alpha 90
_cell_angle_beta 98.510(4)
_cell_angle_gamma 90
_cell_formula_units_Z 4
_cell_length_a 34.315(13)
_cell_length_b 6.701(3)
_cell_length_c 9.105(3)
_cell_measurement_reflns_used 3123
_cell_measurement_temperature 296(2)
_cell_measurement_theta_max 24.92
_cell_measurement_theta_min 2.40
_cell_volume 2070.6(14)
_computing_cell_refinement 'Bruker SMART [1]'
_computing_data_collection 'Bruker SMART [1]'
_computing_data_reduction 'Bruker SAINT [1]'
_computing_molecular_graphics 'Bruker SHELXTL [1]'
_computing_publication_material 'Bruker SHELXTL [1]'
_computing_structure_refinement 'SHELXL-2014/7 [3]'
_computing_structure_solution 'SHELXT  [2]'
_diffrn_ambient_temperature 296.15
_diffrn_measured_fraction_theta_full 1.000
_diffrn_measured_fraction_theta_max 1.000
_diffrn_measurement_device_type 'Bruker APEX-II CCD'
_diffrn_measurement_method '\f and \w scans'
_diffrn_radiation_type MoK\a
_diffrn_radiation_wavelength 0.71073
_diffrn_reflns_av_R_equivalents 0.0272
_diffrn_reflns_av_unetI/netI 0.0209
_diffrn_reflns_Laue_measured_fraction_full 1.000
_diffrn_reflns_Laue_measured_fraction_max 1.000
_diffrn_reflns_limit_h_max 40
_diffrn_reflns_limit_h_min -40
_diffrn_reflns_limit_k_max 7
_diffrn_reflns_limit_k_min -7
_diffrn_reflns_limit_l_max 10
_diffrn_reflns_limit_l_min -10
_diffrn_reflns_number 9240
_diffrn_reflns_point_group_measured_fraction_full 1.000
_diffrn_reflns_point_group_measured_fraction_max 1.000
_diffrn_reflns_theta_full 24.992
_diffrn_reflns_theta_max 24.992
_diffrn_reflns_theta_min 1.200
_exptl_absorpt_coefficient_mu 0.092
_exptl_absorpt_correction_T_max 0.7452
_exptl_absorpt_correction_T_min 0.6022
_exptl_absorpt_correction_type multi-scan
_exptl_absorpt_process_details
;
SADABS-2014/5 (Bruker,2014/5) was used for absorption correction.
wR2(int) was 0.0645 before and 0.0411 after correction.
The Ratio of minimum to maximum transmission is 0.8081.
The \l/2 correction factor is 0.00150.
;
_exptl_crystal_density_diffrn 1.304
_exptl_crystal_description block
_exptl_crystal_F_000 856
_refine_diff_density_max 0.217
_refine_diff_density_min -0.225
_refine_diff_density_rms 0.039
_refine_ls_extinction_coef .
_refine_ls_extinction_method none
_refine_ls_goodness_of_fit_ref 1.036
_refine_ls_hydrogen_treatment mixed
_refine_ls_matrix_type full
_refine_ls_number_parameters 149
_refine_ls_number_reflns 1824
_refine_ls_number_restraints 0
_refine_ls_restrained_S_all 1.036
_refine_ls_R_factor_all 0.0588
_refine_ls_R_factor_gt 0.0461
_refine_ls_shift/su_max 0.000
_refine_ls_shift/su_mean 0.000
_refine_ls_structure_factor_coef Fsqd
_refine_ls_weighting_details 'w=1/[\s^2^(Fo^2^)+(0.0834P)^2^+0.7550P] where P=(Fo^2^+2Fc^2^)/3'
_refine_ls_weighting_scheme calc
_refine_ls_wR_factor_gt 0.1265
_refine_ls_wR_factor_ref 0.1413
_reflns_Friedel_coverage 0.000
_reflns_Friedel_fraction_full .
_reflns_Friedel_fraction_max .
_reflns_number_gt 1390
_reflns_number_total 1824
_reflns_threshold_expression 'I > 2\s(I)'
_cod_data_source_file suppl_j_ncrs-2023-0058_suppl_001.cif
_cod_data_source_block 2
_cod_original_cell_volume 2070.7(13)
_cod_database_code 8107481
_shelx_space_group_comment
;
The symmetry employed for this shelxl refinement is uniquely defined
by the following loop, which should always be used as a source of
symmetry information in preference to the above space-group names.
They are only intended as comments.
;
_olex2_refinement_description
;
1. Fixed Uiso
 At 1.2 times of:
  All C(H) groups, All N(H) groups
2.a Aromatic/amide H refined with riding coordinates:
 N1(H1), C6(H6), C2(H2), C8(H8), C12(H12), C9(H9), C10(H10), C11(H11)
;
_olex2_submission_special_instructions 'No special instructions were received'

loop_
_space_group_symop_operation_xyz
'x, y, z'
'-x, y, -z+1/2'
'x+1/2, y+1/2, z'
'-x+1/2, y+1/2, -z+1/2'
'-x, -y, -z'
'x, -y, z-1/2'
'-x+1/2, -y+1/2, -z'
'x+1/2, -y+1/2, z-1/2'

loop_
_atom_site_label
_atom_site_type_symbol
_atom_site_fract_x
_atom_site_fract_y
_atom_site_fract_z
_atom_site_U_iso_or_equiv
_atom_site_adp_type
_atom_site_occupancy
_atom_site_site_symmetry_order
_atom_site_calc_flag
_atom_site_refinement_flags_posn
_atom_site_refinement_flags_adp
_atom_site_refinement_flags_occupancy
_atom_site_disorder_assembly
_atom_site_disorder_group
C1 C 0.02778(4) 0.0116(2) 0.18142(15) 0.0368(4) Uani 1 1 d . . . . .
C2 C 0.02747(5) -0.1952(2) 0.1818(2) 0.0515(5) Uani 1 1 d . . . . .
H2 H 0.045704 -0.265788 0.136148 0.062 Uiso 1 1 calc R . . . .
C3 C 0.000000 -0.2959(3) 0.250000 0.0645(8) Uani 1 2 d S T P . .
H3 H 0.000000 -0.436(6) 0.250000 0.094(10) Uiso 1 2 d S T P . .
C4 C 0.000000 0.1126(3) 0.250000 0.0390(5) Uani 1 2 d S T P . .
H4 H 0.000000 0.261(4) 0.250000 0.052(7) Uiso 1 2 d S T P . .
C5 C 0.05656(4) 0.1350(2) 0.11193(16) 0.0393(4) Uani 1 1 d . . . . .
C6 C 0.13097(5) 0.0466(3) -0.10204(18) 0.0477(4) Uani 1 1 d . . . . .
H6 H 0.132503 -0.090757 -0.087861 0.057 Uiso 1 1 calc R . . . .
C7 C 0.15728(5) 0.1438(3) -0.19286(19) 0.0487(4) Uani 1 1 d . . . . .
C8 C 0.18771(6) 0.0347(3) -0.2392(2) 0.0672(6) Uani 1 1 d . . . . .
H8 H 0.191572 -0.097623 -0.209891 0.081 Uiso 1 1 calc R . . . .
C9 C 0.21231(6) 0.1216(4) -0.3287(3) 0.0809(7) Uani 1 1 d . . . . .
H9 H 0.232901 0.048056 -0.357335 0.097 Uiso 1 1 calc R . . . .
C10 C 0.20652(7) 0.3145(4) -0.3751(3) 0.0801(7) Uani 1 1 d . . . . .
H10 H 0.222996 0.371772 -0.435773 0.096 Uiso 1 1 calc R . . . .
C11 C 0.17610(7) 0.4244(3) -0.3315(3) 0.0795(7) Uani 1 1 d . . . . .
H11 H 0.171917 0.555291 -0.363945 0.095 Uiso 1 1 calc R . . . .
C12 C 0.15199(6) 0.3404(3) -0.2403(2) 0.0643(6) Uani 1 1 d . . . . .
H12 H 0.131903 0.416139 -0.209962 0.077 Uiso 1 1 calc R . . . .
N1 N 0.08100(4) 0.03705(19) 0.03306(14) 0.0429(4) Uani 1 1 d . . . . .
H1 H 0.081057 -0.091184 0.029501 0.052 Uiso 1 1 calc R . . . .
N2 N 0.10593(4) 0.14748(19) -0.04191(14) 0.0443(4) Uani 1 1 d . . . . .
O1 O 0.05818(4) 0.31847(16) 0.12824(14) 0.0552(4) Uani 1 1 d . . . . .
O2 O 0.08283(4) -0.37552(19) -0.06118(17) 0.0609(4) Uani 1 1 d . . . . .
H2A H 0.0743(7) -0.384(4) -0.163(3) 0.104(9) Uiso 1 1 d . . . . .
H2B H 0.0790(7) -0.486(5) -0.022(3) 0.092(8) Uiso 1 1 d . . . . .

loop_
_atom_site_aniso_label
_atom_site_aniso_U_11
_atom_site_aniso_U_22
_atom_site_aniso_U_33
_atom_site_aniso_U_23
_atom_site_aniso_U_13
_atom_site_aniso_U_12
N1 0.0512(8) 0.0308(7) 0.0514(8) 0.0011(5) 0.0228(6) -0.0019(5)
C4 0.0488(12) 0.0265(10) 0.0443(12) 0.000 0.0154(10) 0.000
C5 0.0472(9) 0.0327(8) 0.0400(9) 0.0009(6) 0.0133(7) -0.0002(6)
N2 0.0483(8) 0.0400(8) 0.0483(8) 0.0002(6) 0.0187(6) -0.0041(6)
C1 0.0446(9) 0.0305(8) 0.0365(8) 0.0011(6) 0.0102(7) -0.0004(6)
C6 0.0495(9) 0.0412(9) 0.0553(10) -0.0007(7) 0.0168(8) -0.0011(7)
C7 0.0469(9) 0.0524(10) 0.0499(10) -0.0044(7) 0.0171(7) -0.0043(7)
O1 0.0763(8) 0.0298(6) 0.0671(8) -0.0016(5) 0.0356(6) -0.0045(5)
C2 0.0598(11) 0.0329(9) 0.0688(12) -0.0025(7) 0.0326(9) 0.0033(7)
C8 0.0616(12) 0.0741(13) 0.0717(13) 0.0044(10) 0.0286(10) 0.0120(10)
C3 0.0788(19) 0.0241(12) 0.102(2) 0.000 0.0506(16) 0.000
C12 0.0690(12) 0.0548(11) 0.0768(13) 0.0000(9) 0.0363(10) -0.0020(9)
C9 0.0597(12) 0.110(2) 0.0813(15) 0.0047(13) 0.0381(11) 0.0104(12)
C10 0.0716(14) 0.1010(18) 0.0756(15) 0.0021(13) 0.0371(11) -0.0219(13)
C11 0.0950(17) 0.0655(13) 0.0870(16) 0.0039(11) 0.0431(13) -0.0153(12)
O2 0.0884(10) 0.0344(7) 0.0646(10) 0.0028(6) 0.0268(7) -0.0003(6)

loop_
_atom_type_symbol
_atom_type_description
_atom_type_scat_dispersion_real
_atom_type_scat_dispersion_imag
_atom_type_scat_source
C C 0.0033 0.0016 'International Tables Vol C Tables 4.2.6.8 and 6.1.1.4'
H H 0.0000 0.0000 'International Tables Vol C Tables 4.2.6.8 and 6.1.1.4'
N N 0.0061 0.0033 'International Tables Vol C Tables 4.2.6.8 and 6.1.1.4'
O O 0.0106 0.0060 'International Tables Vol C Tables 4.2.6.8 and 6.1.1.4'

loop_
_geom_angle_atom_site_label_1
_geom_angle_atom_site_label_2
_geom_angle_atom_site_label_3
_geom_angle
_geom_angle_site_symmetry_1
_geom_angle_site_symmetry_3
C5 N1 N2 118.64(13) . .
C1 C4 C1 121.73(19) 2 .
N1 C5 C1 117.13(13) . .
O1 C5 N1 121.67(13) . .
O1 C5 C1 121.19(13) . .
C6 N2 N1 115.59(14) . .
C4 C1 C5 117.37(14) . .
C2 C1 C4 118.68(14) . .
C2 C1 C5 123.95(13) . .
N2 C6 C7 121.09(16) . .
C8 C7 C6 119.41(17) . .
C12 C7 C6 122.26(15) . .
C12 C7 C8 118.28(16) . .
C3 C2 C1 119.75(15) . .
C9 C8 C7 120.5(2) . .
C2 C3 C2 121.4(2) . 2
C11 C12 C7 120.81(18) . .
C10 C9 C8 120.4(2) . .
C9 C10 C11 119.80(19) . .
C12 C11 C10 120.1(2) . .

loop_
_geom_bond_atom_site_label_1
_geom_bond_atom_site_label_2
_geom_bond_distance
_geom_bond_site_symmetry_2
N1 C5 1.3519(18) .
N1 N2 1.3850(17) .
C4 C1 1.3902(17) 2
C4 C1 1.3902(17) .
C5 C1 1.4980(19) .
C5 O1 1.2389(19) .
N2 C6 1.278(2) .
C1 C2 1.386(2) .
C6 C7 1.464(2) .
C7 C8 1.390(2) .
C7 C12 1.390(3) .
C2 C3 1.3795(19) .
C8 C9 1.385(3) .
C12 C11 1.377(3) .
C9 C10 1.365(3) .
C10 C11 1.383(3) .
